data_2232418
loop_
_publ_author_name
'Germ\'an-Acacio, Juan M.'
'Tlahuext, Hugo'
'H\"opfl, Herbert'

_publ_section_title
;
 (<i>E</i>)-2-{[2-(2-Hydroxyethylamino)ethylimino]methyl}phenol
;
_journal_coeditor_code PK2347
_journal_issue 11
_journal_name_full 'Acta Crystallographica Section E'
_journal_page_first o2849
_journal_paper_doi 10.1107/S1600536811039997
_journal_volume 67
_journal_year 2011
_chemical_formula_iupac 'C11 H16 N2 O2'
_chemical_formula_moiety 'C11 H16 N2 O2'
_chemical_formula_sum 'C11 H16 N2 O2'
_chemical_formula_weight 208.26
_chemical_melting_point 358
_chemical_name_systematic
;
(<i>E</i>)-2-{[2-(2-Hydroxyethylamino)ethylimino]methyl}phenol
;
_space_group_IT_number 19
_symmetry_cell_setting orthorhombic
_symmetry_space_group_name_Hall 'P 2ac 2ab'
_symmetry_space_group_name_H-M 'P 21 21 21'
_atom_sites_solution_hydrogens geom
_atom_sites_solution_primary direct
_atom_sites_solution_secondary difmap
_audit_creation_method SHELXL-97
_cell_angle_alpha 90.00
_cell_angle_beta 90.00
_cell_angle_gamma 90.00
_cell_formula_units_Z 8
_cell_length_a 7.0047(11)
_cell_length_b 14.171(2)
_cell_length_c 21.681(3)
_cell_measurement_reflns_used 2547
_cell_measurement_temperature 100(2)
_cell_measurement_theta_max 25.43
_cell_measurement_theta_min 2.87
_cell_volume 2152.1(5)
_computing_cell_refinement 'SAINT-Plus (Bruker, 2001)'
_computing_data_collection 'SMART (Bruker, 2000)'
_computing_data_reduction 'SAINT-Plus (Bruker, 2001)'
_computing_molecular_graphics 'SHELXTL (Sheldrick, 2008) and DIAMOND (Brandenburg, 2006)'
_computing_publication_material 'SHELXTL (Sheldrick, 2008) and PLATON (Spek, 2009)'
_computing_structure_refinement 'SHELXL97 (Sheldrick, 2008)'
_computing_structure_solution 'SHELXS97 (Sheldrick, 2008)'
_diffrn_ambient_temperature 100(2)
_diffrn_measured_fraction_theta_full 0.996
_diffrn_measured_fraction_theta_max 0.996
_diffrn_measurement_device_type 'Bruker SMART CCD area-detector'
_diffrn_measurement_method '\f and \w'
_diffrn_radiation_monochromator graphite
_diffrn_radiation_source 'fine-focus sealed tube'
_diffrn_radiation_type MoK\a
_diffrn_radiation_wavelength 0.71073
_diffrn_reflns_av_R_equivalents 0.0523
_diffrn_reflns_av_sigmaI/netI 0.0486
_diffrn_reflns_limit_h_max 8
_diffrn_reflns_limit_h_min -8
_diffrn_reflns_limit_k_max 18
_diffrn_reflns_limit_k_min -9
_diffrn_reflns_limit_l_max 24
_diffrn_reflns_limit_l_min -27
_diffrn_reflns_number 12054
_diffrn_reflns_theta_full 27.00
_diffrn_reflns_theta_max 27.00
_diffrn_reflns_theta_min 1.72
_diffrn_standards_number 0
_exptl_absorpt_coefficient_mu 0.089
_exptl_absorpt_correction_T_max 0.994
_exptl_absorpt_correction_T_min 0.786
_exptl_absorpt_correction_type multi-scan
_exptl_absorpt_process_details '(SADABS; Sheldrick, 2003)'
_exptl_crystal_colour yellow
_exptl_crystal_density_diffrn 1.286
_exptl_crystal_density_method 'not measured'
_exptl_crystal_description plate
_exptl_crystal_F_000 896
_exptl_crystal_size_max 0.45
_exptl_crystal_size_mid 0.08
_exptl_crystal_size_min 0.07
_refine_diff_density_max 0.255
_refine_diff_density_min -0.236
_refine_ls_extinction_method none
_refine_ls_goodness_of_fit_ref 1.136
_refine_ls_hydrogen_treatment mixed
_refine_ls_matrix_type full
_refine_ls_number_parameters 289
_refine_ls_number_reflns 2677
_refine_ls_number_restraints 6
_refine_ls_restrained_S_all 1.135
_refine_ls_R_factor_all 0.0627
_refine_ls_R_factor_gt 0.0523
_refine_ls_shift/su_max 0.000
_refine_ls_shift/su_mean 0.000
_refine_ls_structure_factor_coef Fsqd
_refine_ls_weighting_details 'calc w=1/[\s^2^(Fo^2^)+(0.0493P)^2^+0.4481P] where P=(Fo^2^+2Fc^2^)/3'
_refine_ls_weighting_scheme calc
_refine_ls_wR_factor_gt 0.1102
_refine_ls_wR_factor_ref 0.1150
_reflns_number_gt 2311
_reflns_number_total 2677
_reflns_threshold_expression I>2\s(I)
_cod_data_source_file pk2347.cif
_cod_data_source_block I
_cod_original_cell_volume 2152.1(6)
_cod_original_sg_symbol_Hall 'P 2ac 2ab '
_cod_database_code 2232418
_cod_database_fobs_code 2232418

loop_
_symmetry_equiv_pos_as_xyz
'x, y, z'
'-x+1/2, -y, z+1/2'
'x+1/2, -y+1/2, -z'
'-x, y+1/2, -z+1/2'

loop_
_atom_site_type_symbol
_atom_site_label
_atom_site_fract_x
_atom_site_fract_y
_atom_site_fract_z
_atom_site_U_iso_or_equiv
_atom_site_adp_type
_atom_site_calc_flag
_atom_site_refinement_flags
_atom_site_occupancy
_atom_site_symmetry_multiplicity
O O1 0.3350(3) 0.69081(15) 0.11061(9) 0.0234(5) Uani d D 1 1
H H1 0.442(2) 0.674(2) 0.1244(14) 0.035 Uiso d D 1 1
O O2 1.4419(3) 0.62189(16) 0.25568(10) 0.0298(5) Uani d D 1 1
H H2 1.453(6) 0.5647(7) 0.2462(17) 0.045 Uiso d D 1 1
N N1 0.6713(3) 0.62184(17) 0.12202(11) 0.0210(5) Uani d . 1 1
N N2 1.0729(3) 0.69806(18) 0.22607(11) 0.0215(6) Uani d D 1 1
H H2A 1.161(3) 0.691(2) 0.1990(11) 0.032 Uiso d D 1 1
C C1 0.3377(4) 0.6585(2) 0.05212(13) 0.0193(6) Uani d . 1 1
C C2 0.5001(4) 0.61174(19) 0.02788(13) 0.0191(6) Uani d . 1 1
C C3 0.4962(4) 0.5809(2) -0.03349(13) 0.0224(6) Uani d . 1 1
H H3 0.6044 0.5495 -0.0502 0.027 Uiso calc R 1 1
C C4 0.3373(5) 0.5954(2) -0.07020(14) 0.0273(7) Uani d . 1 1
H H4 0.3367 0.5744 -0.1118 0.033 Uiso calc R 1 1
C C5 0.1788(5) 0.6408(2) -0.04570(14) 0.0280(7) Uani d . 1 1
H H5 0.0692 0.6505 -0.0707 0.034 Uiso calc R 1 1
C C6 0.1789(4) 0.6719(2) 0.01469(14) 0.0231(6) Uani d . 1 1
H H6 0.0693 0.7029 0.0308 0.028 Uiso calc R 1 1
C C7 0.6692(4) 0.59821(19) 0.06535(13) 0.0194(6) Uani d . 1 1
H H7 0.7802 0.5713 0.0474 0.023 Uiso calc R 1 1
C C8 0.8463(4) 0.6083(2) 0.15798(13) 0.0232(6) Uani d . 1 1
H H8A 0.9544 0.5946 0.1300 0.028 Uiso calc R 1 1
H H8B 0.8307 0.5540 0.1863 0.028 Uiso calc R 1 1
C C9 0.8875(4) 0.6970(2) 0.19473(14) 0.0236(7) Uani d . 1 1
H H9A 0.8811 0.7519 0.1665 0.028 Uiso calc R 1 1
H H9B 0.7858 0.7050 0.2260 0.028 Uiso calc R 1 1
C C10 1.0972(4) 0.6245(2) 0.27303(13) 0.0251(7) Uani d . 1 1
H H10A 1.0782 0.5616 0.2542 0.030 Uiso calc R 1 1
H H10B 1.0007 0.6327 0.3060 0.030 Uiso calc R 1 1
C C11 1.2954(4) 0.6306(2) 0.30039(14) 0.0289(7) Uani d . 1 1
H H11A 1.3094 0.6920 0.3218 0.035 Uiso calc R 1 1
H H11B 1.3106 0.5801 0.3315 0.035 Uiso calc R 1 1
O O31 -0.2420(3) 0.35742(16) 0.10565(9) 0.0252(5) Uani d D 1 1
H H31 -0.134(2) 0.375(2) 0.1175(15) 0.038 Uiso d D 1 1
O O32 0.8773(3) 0.39234(15) 0.25880(11) 0.0279(5) Uani d D 1 1
H H32 0.897(5) 0.3345(6) 0.2532(17) 0.042 Uiso d D 1 1
N N31 0.1079(3) 0.41785(17) 0.10613(11) 0.0207(5) Uani d . 1 1
N N32 0.4908(3) 0.42869(18) 0.22487(11) 0.0196(5) Uani d D 1 1
H H32A 0.586(3) 0.423(2) 0.2002(12) 0.029 Uiso d D 1 1
C C31 -0.2312(4) 0.3602(2) 0.04357(13) 0.0204(6) Uani d . 1 1
C C32 -0.0647(4) 0.3916(2) 0.01297(13) 0.0198(6) Uani d . 1 1
C C33 -0.0628(4) 0.3926(2) -0.05144(13) 0.0239(7) Uani d . 1 1
H H33 0.0479 0.4145 -0.0723 0.029 Uiso calc R 1 1
C C34 -0.2171(5) 0.3626(2) -0.08532(14) 0.0272(7) Uani d . 1 1
H H34 -0.2124 0.3630 -0.1291 0.033 Uiso calc R 1 1
C C35 -0.3797(5) 0.3319(2) -0.05493(15) 0.0284(7) Uani d . 1 1
H H35 -0.4868 0.3110 -0.0781 0.034 Uiso calc R 1 1
C C36 -0.3872(4) 0.3314(2) 0.00889(14) 0.0246(7) Uani d . 1 1
H H36 -0.5003 0.3111 0.0291 0.029 Uiso calc R 1 1
C C37 0.1035(4) 0.4199(2) 0.04734(13) 0.0203(6) Uani d . 1 1
H H37 0.2133 0.4406 0.0255 0.024 Uiso calc R 1 1
C C38 0.2801(4) 0.4497(2) 0.13747(13) 0.0219(6) Uani d . 1 1
H H38A 0.2631 0.5160 0.1508 0.026 Uiso calc R 1 1
H H38B 0.3890 0.4476 0.1084 0.026 Uiso calc R 1 1
C C39 0.3245(4) 0.3893(2) 0.19290(13) 0.0208(6) Uani d . 1 1
H H39A 0.2133 0.3879 0.2211 0.025 Uiso calc R 1 1
H H39B 0.3519 0.3238 0.1796 0.025 Uiso calc R 1 1
C C40 0.5399(4) 0.3768(2) 0.28123(13) 0.0228(7) Uani d . 1 1
H H40A 0.5419 0.3082 0.2726 0.027 Uiso calc R 1 1
H H40B 0.4427 0.3889 0.3134 0.027 Uiso calc R 1 1
C C41 0.7342(4) 0.4083(2) 0.30387(15) 0.0255(7) Uani d . 1 1
H H41A 0.7297 0.4764 0.3140 0.031 Uiso calc R 1 1
H H41B 0.7669 0.3734 0.3420 0.031 Uiso calc R 1 1

loop_
_atom_site_aniso_label
_atom_site_aniso_U_11
_atom_site_aniso_U_22
_atom_site_aniso_U_33
_atom_site_aniso_U_12
_atom_site_aniso_U_13
_atom_site_aniso_U_23
O1 0.0208(10) 0.0298(12) 0.0194(11) 0.0035(9) 0.0004(9) -0.0023(9)
O2 0.0253(12) 0.0260(12) 0.0380(13) 0.0013(10) -0.0014(10) -0.0016(11)
N1 0.0205(12) 0.0191(13) 0.0233(13) -0.0006(11) -0.0006(10) -0.0003(11)
N2 0.0187(12) 0.0240(13) 0.0218(13) -0.0014(11) 0.0016(10) 0.0007(11)
C1 0.0243(14) 0.0148(14) 0.0188(14) -0.0034(12) 0.0020(12) 0.0043(11)
C2 0.0226(13) 0.0136(14) 0.0210(14) -0.0054(12) 0.0016(12) 0.0030(12)
C3 0.0273(15) 0.0174(15) 0.0224(15) -0.0026(12) 0.0068(12) -0.0001(12)
C4 0.0421(18) 0.0217(16) 0.0180(15) -0.0037(15) -0.0049(14) 0.0001(12)
C5 0.0304(16) 0.0258(17) 0.0277(17) 0.0000(14) -0.0102(14) 0.0052(14)
C6 0.0210(14) 0.0193(15) 0.0290(16) 0.0014(12) -0.0009(13) 0.0027(13)
C7 0.0182(13) 0.0151(14) 0.0250(15) -0.0013(11) 0.0050(12) -0.0007(12)
C8 0.0221(14) 0.0221(16) 0.0254(16) 0.0017(13) -0.0048(12) -0.0011(13)
C9 0.0195(14) 0.0241(16) 0.0272(16) 0.0015(13) -0.0013(12) -0.0028(14)
C10 0.0264(15) 0.0296(18) 0.0193(15) -0.0036(14) 0.0017(12) 0.0002(14)
C11 0.0311(17) 0.0310(18) 0.0248(16) 0.0002(14) -0.0048(13) 0.0001(14)
O31 0.0219(10) 0.0321(13) 0.0217(11) -0.0051(10) 0.0009(9) 0.0000(10)
O32 0.0225(11) 0.0244(12) 0.0369(13) 0.0006(10) 0.0018(9) 0.0042(11)
N31 0.0215(12) 0.0195(13) 0.0211(13) 0.0013(10) 0.0001(10) -0.0016(10)
N32 0.0183(12) 0.0219(13) 0.0187(13) -0.0010(10) 0.0023(10) 0.0022(11)
C31 0.0242(14) 0.0150(15) 0.0221(15) 0.0026(12) -0.0019(12) -0.0020(12)
C32 0.0226(13) 0.0140(14) 0.0227(15) 0.0013(12) -0.0012(12) 0.0005(12)
C33 0.0274(15) 0.0230(17) 0.0213(15) 0.0040(13) 0.0038(12) 0.0020(13)
C34 0.0412(18) 0.0218(16) 0.0186(15) 0.0020(14) -0.0053(13) -0.0011(13)
C35 0.0336(18) 0.0197(16) 0.0319(17) 0.0010(14) -0.0132(14) -0.0015(14)
C36 0.0276(15) 0.0163(15) 0.0299(17) 0.0009(12) 0.0011(13) 0.0018(13)
C37 0.0199(14) 0.0184(15) 0.0225(15) 0.0030(12) 0.0032(12) 0.0011(12)
C38 0.0209(14) 0.0220(16) 0.0227(15) -0.0006(12) -0.0002(11) 0.0016(13)
C39 0.0170(12) 0.0227(16) 0.0228(14) -0.0021(13) -0.0007(12) -0.0004(13)
C40 0.0239(15) 0.0252(17) 0.0192(15) 0.0000(13) 0.0013(12) 0.0007(13)
C41 0.0293(15) 0.0241(17) 0.0230(15) 0.0030(14) -0.0055(13) -0.0003(13)

loop_
_atom_type_symbol
_atom_type_description
_atom_type_scat_dispersion_real
_atom_type_scat_dispersion_imag
_atom_type_scat_source
C C 0.0033 0.0000 'International Tables Vol C Tables 4.2.6.8 and 6.1.1.4'
H H 0.0000 0.0000 'International Tables Vol C Tables 4.2.6.8 and 6.1.1.4'
N N 0.0061 0.0000 'International Tables Vol C Tables 4.2.6.8 and 6.1.1.4'
O O 0.0106 0.0000 'International Tables Vol C Tables 4.2.6.8 and 6.1.1.4'

loop_
_geom_angle_atom_site_label_1
_geom_angle_atom_site_label_2
_geom_angle_atom_site_label_3
_geom_angle
C1 O1 H1 103(2)
C11 O2 H2 109(3)
C7 N1 C8 119.2(3)
C9 N2 C10 114.7(2)
C9 N2 H2A 109(2)
C10 N2 H2A 108(2)
O1 C1 C6 119.4(3)
O1 C1 C2 121.3(3)
C6 C1 C2 119.4(3)
C3 C2 C1 118.8(3)
C3 C2 C7 120.5(3)
C1 C2 C7 120.7(2)
C4 C3 C2 121.1(3)
C4 C3 H3 119.5
C2 C3 H3 119.5
C3 C4 C5 119.5(3)
C3 C4 H4 120.3
C5 C4 H4 120.3
C6 C5 C4 120.7(3)
C6 C5 H5 119.7
C4 C5 H5 119.7
C5 C6 C1 120.6(3)
C5 C6 H6 119.7
C1 C6 H6 119.7
N1 C7 C2 121.0(3)
N1 C7 H7 119.5
C2 C7 H7 119.5
N1 C8 C9 109.3(2)
N1 C8 H8A 109.8
C9 C8 H8A 109.8
N1 C8 H8B 109.8
C9 C8 H8B 109.8
H8A C8 H8B 108.3
N2 C9 C8 114.9(2)
N2 C9 H9A 108.5
C8 C9 H9A 108.5
N2 C9 H9B 108.5
C8 C9 H9B 108.5
H9A C9 H9B 107.5
N2 C10 C11 109.8(3)
N2 C10 H10A 109.7
C11 C10 H10A 109.7
N2 C10 H10B 109.7
C11 C10 H10B 109.7
H10A C10 H10B 108.2
O2 C11 C10 113.0(2)
O2 C11 H11A 109.0
C10 C11 H11A 109.0
O2 C11 H11B 109.0
C10 C11 H11B 109.0
H11A C11 H11B 107.8
C31 O31 H31 104(2)
C41 O32 H32 112(3)
C37 N31 C38 118.6(3)
C39 N32 C40 112.9(2)
C39 N32 H32A 107(2)
C40 N32 H32A 107(2)
O31 C31 C36 119.2(3)
O31 C31 C32 121.6(3)
C36 C31 C32 119.2(3)
C33 C32 C31 118.7(3)
C33 C32 C37 120.2(3)
C31 C32 C37 121.1(2)
C34 C33 C32 121.6(3)
C34 C33 H33 119.2
C32 C33 H33 119.2
C33 C34 C35 119.3(3)
C33 C34 H34 120.4
C35 C34 H34 120.4
C36 C35 C34 120.5(3)
C36 C35 H35 119.7
C34 C35 H35 119.7
C35 C36 C31 120.6(3)
C35 C36 H36 119.7
C31 C36 H36 119.7
N31 C37 C32 121.8(3)
N31 C37 H37 119.1
C32 C37 H37 119.1
N31 C38 C39 111.5(2)
N31 C38 H38A 109.3
C39 C38 H38A 109.3
N31 C38 H38B 109.3
C39 C38 H38B 109.3
H38A C38 H38B 108.0
N32 C39 C38 108.9(2)
N32 C39 H39A 109.9
C38 C39 H39A 109.9
N32 C39 H39B 109.9
C38 C39 H39B 109.9
H39A C39 H39B 108.3
N32 C40 C41 109.5(2)
N32 C40 H40A 109.8
C41 C40 H40A 109.8
N32 C40 H40B 109.8
C41 C40 H40B 109.8
H40A C40 H40B 108.2
O32 C41 C40 111.4(2)
O32 C41 H41A 109.3
C40 C41 H41A 109.3
O32 C41 H41B 109.3
C40 C41 H41B 109.3
H41A C41 H41B 108.0

loop_
_geom_bond_atom_site_label_1
_geom_bond_atom_site_label_2
_geom_bond_distance
O1 C1 1.349(3)
O1 H1 0.8400(11)
O2 C11 1.417(4)
O2 H2 0.8401(11)
N1 C7 1.274(3)
N1 C8 1.466(3)
N2 C9 1.466(4)
N2 C10 1.467(4)
N2 H2A 0.8600(11)
C1 C6 1.391(4)
C1 C2 1.417(4)
C2 C3 1.401(4)
C2 C7 1.448(4)
C3 C4 1.383(4)
C3 H3 0.9500
C4 C5 1.389(5)
C4 H4 0.9500
C5 C6 1.382(4)
C5 H5 0.9500
C6 H6 0.9500
C7 H7 0.9500
C8 C9 1.516(4)
C8 H8A 0.9900
C8 H8B 0.9900
C9 H9A 0.9900
C9 H9B 0.9900
C10 C11 1.512(4)
C10 H10A 0.9900
C10 H10B 0.9900
C11 H11A 0.9900
C11 H11B 0.9900
O31 C31 1.349(3)
O31 H31 0.8401(11)
O32 C41 1.418(4)
O32 H32 0.8400(11)
N31 C37 1.275(4)
N31 C38 1.456(4)
N32 C39 1.466(3)
N32 C40 1.467(4)
N32 H32A 0.8600(11)
C31 C36 1.388(4)
C31 C32 1.413(4)
C32 C33 1.397(4)
C32 C37 1.451(4)
C33 C34 1.374(4)
C33 H33 0.9500
C34 C35 1.386(5)
C34 H34 0.9500
C35 C36 1.385(4)
C35 H35 0.9500
C36 H36 0.9500
C37 H37 0.9500
C38 C39 1.508(4)
C38 H38A 0.9900
C38 H38B 0.9900
C39 H39A 0.9900
C39 H39B 0.9900
C40 C41 1.514(4)
C40 H40A 0.9900
C40 H40B 0.9900
C41 H41A 0.9900
C41 H41B 0.9900

loop_
_geom_hbond_atom_site_label_D
_geom_hbond_atom_site_label_H
_geom_hbond_atom_site_label_A
_geom_hbond_site_symmetry_A
_geom_hbond_distance_DH
_geom_hbond_distance_HA
_geom_hbond_distance_DA
_geom_hbond_angle_DHA
O1 H1 N1 . 0.84(2) 1.77(2) 2.562(3) 157(3)
O2 H2 N32 1_655 0.840(10) 2.000(10) 2.839(3) 178(4)
N2 H2A O1 1_655 0.86(2) 2.27(2) 3.106(3) 165(2)
O31 H31 N31 . 0.84(2) 1.82(2) 2.596(3) 154(3)
O32 H32 N2 4_745 0.840(10) 2.000(10) 2.795(3) 158(4)
N32 H32A O31 1_655 0.86(2) 2.55(3) 3.347(3) 154(2)
C39 H39A O32 1_455 0.99 2.49 3.443(4) 161

loop_
_geom_torsion_atom_site_label_1
_geom_torsion_atom_site_label_2
_geom_torsion_atom_site_label_3
_geom_torsion_atom_site_label_4
_geom_torsion
O1 C1 C2 C3 -179.0(3)
C6 C1 C2 C3 0.4(4)
O1 C1 C2 C7 -0.6(4)
C6 C1 C2 C7 178.8(2)
C1 C2 C3 C4 0.0(4)
C7 C2 C3 C4 -178.5(3)
C2 C3 C4 C5 -0.4(5)
C3 C4 C5 C6 0.4(5)
C4 C5 C6 C1 0.0(5)
O1 C1 C6 C5 179.0(3)
C2 C1 C6 C5 -0.4(4)
C8 N1 C7 C2 -179.0(2)
C3 C2 C7 N1 -176.6(3)
C1 C2 C7 N1 5.0(4)
C7 N1 C8 C9 133.4(3)
C10 N2 C9 C8 -62.7(3)
N1 C8 C9 N2 -171.8(2)
C9 N2 C10 C11 178.0(2)
N2 C10 C11 O2 -57.8(4)
O31 C31 C32 C33 179.9(3)
C36 C31 C32 C33 0.1(4)
O31 C31 C32 C37 1.5(4)
C36 C31 C32 C37 -178.3(3)
C31 C32 C33 C34 -1.0(4)
C37 C32 C33 C34 177.4(3)
C32 C33 C34 C35 0.9(5)
C33 C34 C35 C36 0.1(5)
C34 C35 C36 C31 -1.0(5)
O31 C31 C36 C35 -178.9(3)
C32 C31 C36 C35 0.9(4)
C38 N31 C37 C32 -178.4(2)
C33 C32 C37 N31 -178.4(3)
C31 C32 C37 N31 0.0(4)
C37 N31 C38 C39 -141.5(3)
C40 N32 C39 C38 177.5(2)
N31 C38 C39 N32 -176.1(2)
C39 N32 C40 C41 168.2(2)
N32 C40 C41 O32 -59.2(3)

loop_
_cod_related_entry_id
_cod_related_entry_database
_cod_related_entry_code
1 ChemSpider 13510502
